data_7026888
loop_
_publ_author_name
'Javed, Saba'
'Hoffman, David M.'

_publ_section_title
;
 Synthesis of zinc trisubstituted hydrazido complexes and ortho-metalation
 of 4-(dimethylamino)pyridine.
;
_journal_issue 47
_journal_name_full 'Dalton transactions (Cambridge, England : 2003)'
_journal_page_first 11439
_journal_page_last 11444
_journal_paper_doi 10.1039/c0dt00847h
_journal_volume 39
_journal_year 2010
_chemical_formula_sum 'C16 H42 N4 Zn3'
_chemical_formula_weight 486.65
_chemical_name_systematic
;
?
;
_space_group_IT_number 96
_symmetry_cell_setting tetragonal
_symmetry_space_group_name_Hall 'P 4nw 2abw'
_symmetry_space_group_name_H-M 'P 43 21 2'
_atom_sites_solution_hydrogens geom
_atom_sites_solution_primary direct
_atom_sites_solution_secondary difmap
_audit_creation_method SHELXL-97
_cell_angle_alpha 90.00
_cell_angle_beta 90.00
_cell_angle_gamma 90.00
_cell_formula_units_Z 4
_cell_length_a 9.2341(4)
_cell_length_b 9.2341(4)
_cell_length_c 27.1810(18)
_cell_measurement_reflns_used 5214
_cell_measurement_temperature 223(2)
_cell_measurement_theta_max 24.19
_cell_measurement_theta_min 2.33
_cell_volume 2317.7(2)
_computing_cell_refinement 'SAINT v7.12A (Bruker-Nonius, 2004)'
_computing_data_collection 'APEX2 v1.0-27 (Bruker-Nonius, 2005)'
_computing_data_reduction 'SAINT v7.12A (Bruker-Nonius, 2004)'
_computing_structure_refinement 'SHELXL v5.10 (G.M. Sheldrick, 1997)'
_computing_structure_solution 'SHELXS v5.10 (G.M. Sheldrick, 1997)'
_diffrn_ambient_temperature 223(2)
_diffrn_detector_area_resol_mean 4K
_diffrn_measured_fraction_theta_full 0.999
_diffrn_measured_fraction_theta_max 0.999
_diffrn_measurement_device_type 'Bruker-Nonius APEX II CCD'
_diffrn_measurement_method CCD
_diffrn_radiation_monochromator graphite
_diffrn_radiation_source 'fine-focus sealed tube'
_diffrn_radiation_type MoK\a
_diffrn_radiation_wavelength 0.71073
_diffrn_reflns_av_R_equivalents 0.0268
_diffrn_reflns_av_sigmaI/netI 0.0155
_diffrn_reflns_limit_h_max 7
_diffrn_reflns_limit_h_min -7
_diffrn_reflns_limit_k_max 10
_diffrn_reflns_limit_k_min 0
_diffrn_reflns_limit_l_max 31
_diffrn_reflns_limit_l_min 0
_diffrn_reflns_number 11040
_diffrn_reflns_theta_full 24.19
_diffrn_reflns_theta_max 24.19
_diffrn_reflns_theta_min 2.33
_diffrn_standards_decay_% 0.0
_exptl_absorpt_coefficient_mu 3.084
_exptl_absorpt_correction_T_max 0.9599
_exptl_absorpt_correction_T_min 0.7380
_exptl_absorpt_correction_type empirical
_exptl_crystal_colour Colorless
_exptl_crystal_density_diffrn 1.395
_exptl_crystal_density_method 'not measured'
_exptl_crystal_description 'Irregular block'
_exptl_crystal_F_000 1024
_exptl_crystal_size_max 0.30
_exptl_crystal_size_mid 0.25
_exptl_crystal_size_min 0.25
_refine_diff_density_max 0.180
_refine_diff_density_min -0.195
_refine_diff_density_rms 0.039
_refine_ls_abs_structure_details 'Flack H D (1983), Acta Cryst. A39, 876-881'
_refine_ls_abs_structure_Flack 0.00(3)
_refine_ls_extinction_method none
_refine_ls_goodness_of_fit_ref 1.015
_refine_ls_hydrogen_treatment mixed
_refine_ls_matrix_type full
_refine_ls_number_parameters 113
_refine_ls_number_reflns 1863
_refine_ls_number_restraints 0
_refine_ls_restrained_S_all 1.015
_refine_ls_R_factor_all 0.0281
_refine_ls_R_factor_gt 0.0233
_refine_ls_shift/su_max 0.193
_refine_ls_shift/su_mean 0.026
_refine_ls_structure_factor_coef Fsqd
_refine_ls_weighting_details 'calc w=1/[\s^2^(Fo^2^)+(0.0321P)^2^+0.5878P] where P=(Fo^2^+2Fc^2^)/3'
_refine_ls_weighting_scheme calc
_refine_ls_wR_factor_gt 0.0571
_refine_ls_wR_factor_ref 0.0599
_reflns_number_gt 1551
_reflns_number_total 1888
_reflns_threshold_expression >4sigma(I)
_cod_data_source_file c0dt00847h.txt
_cod_data_source_block k1012Zn3Et4(NEtNMe2)2
_cod_depositor_comments
;
The following automatic conversions were performed:

'_symmetry_cell_setting' value 'Tetragonal' changed to 'tetragonal'
according to /home/saulius/struct/CIF-dictionaries/cif_core.dic
dictionary named 'cif_core.dic' version 2.4.2 from
2011-04-26.

'_exptl_absorpt_correction_type' value 'Empirical'
changed to 'empirical' according to
/home/saulius/struct/CIF-dictionaries/cif_core.dic dictionary named
'cif_core.dic' version 2.4.2 from 2011-04-26.

Automatic conversion script
Id: cif_fix_values 1891 2012-01-12 08:04:46Z andrius 
;
_cod_original_sg_symbol_H-M P4(3)2(1)2
_cod_database_code 7026888

loop_
_symmetry_equiv_pos_as_xyz
'x, y, z'
'-x, -y, z+1/2'
'-y+1/2, x+1/2, z+3/4'
'y+1/2, -x+1/2, z+1/4'
'-x+1/2, y+1/2, -z+3/4'
'x+1/2, -y+1/2, -z+1/4'
'y, x, -z'
'-y, -x, -z+1/2'

loop_
_atom_site_label
_atom_site_type_symbol
_atom_site_fract_x
_atom_site_fract_y
_atom_site_fract_z
_atom_site_U_iso_or_equiv
_atom_site_adp_type
_atom_site_occupancy
_atom_site_symmetry_multiplicity
_atom_site_calc_flag
_atom_site_refinement_flags
_atom_site_disorder_assembly
_atom_site_disorder_group
Zn1 Zn 0.3972(4) 0.3031(3) 0.54440(16) 0.0487(9) Uani 0.50 1 d P A -1
Zn2 Zn 0.3051(5) 0.3942(5) 0.45331(19) 0.0770(16) Uani 0.50 1 d P A -1
Zn3 Zn 0.5738(5) 0.5714(6) 0.5035(6) 0.0838(12) Uani 0.50 1 d P A -1
N1 N 0.3837(9) 0.5290(9) 0.5436(3) 0.052(3) Uiso 0.50 1 d P A -1
N2 N 0.2648(10) 0.5562(10) 0.5072(3) 0.061(3) Uiso 0.50 1 d P A -1
N3 N 0.5347(11) 0.4125(10) 0.4597(4) 0.066(4) Uiso 0.50 1 d P A -1
N4 N 0.5817(10) 0.2879(10) 0.4893(3) 0.064(3) Uiso 0.50 1 d P A -1
C1 C 0.4036(10) 0.2042(10) 0.6089(3) 0.067(3) Uiso 0.50 1 d P A -1
H1A H 0.4940 0.2320 0.6253 0.081 Uiso 0.50 1 calc PR A -1
H1B H 0.3238 0.2418 0.6290 0.081 Uiso 0.50 1 calc PR A -1
C2 C 0.3947(11) 0.0493(11) 0.6092(4) 0.080(3) Uiso 0.50 1 d P A -1
H2A H 0.3990 0.0146 0.6429 0.120 Uiso 0.50 1 calc PR A -1
H2B H 0.4751 0.0094 0.5907 0.120 Uiso 0.50 1 calc PR A -1
H2C H 0.3041 0.0192 0.5943 0.120 Uiso 0.50 1 calc PR A -1
C3 C 0.1845(10) 0.4508(10) 0.3942(3) 0.063(2) Uiso 0.50 1 d P A -1
H3A H 0.2041 0.5527 0.3865 0.075 Uiso 0.50 1 calc PR A -1
H3B H 0.2168 0.3932 0.3659 0.075 Uiso 0.50 1 calc PR A -1
C4 C 0.0183(11) 0.4314(11) 0.3997(4) 0.076(3) Uiso 0.50 1 d P A -1
H4A H -0.0293 0.4610 0.3695 0.114 Uiso 0.50 1 calc PR A -1
H4B H -0.0163 0.4906 0.4267 0.114 Uiso 0.50 1 calc PR A -1
H4C H -0.0035 0.3305 0.4063 0.114 Uiso 0.50 1 calc PR A -1
C5 C 0.7230(15) 0.7222(15) 0.5162(4) 0.128(4) Uiso 0.50 1 d P A -1
H5A H 0.6743 0.8034 0.5324 0.154 Uiso 0.50 1 calc PR A -1
H5B H 0.7916 0.6818 0.5400 0.154 Uiso 0.50 1 calc PR A -1
C6 C 0.8051(13) 0.7801(13) 0.4770(4) 0.116(3) Uiso 0.50 1 d P A -1
H6A H 0.8698 0.8542 0.4895 0.175 Uiso 0.50 1 calc PR A -1
H6B H 0.7405 0.8222 0.4527 0.175 Uiso 0.50 1 calc PR A -1
H6C H 0.8615 0.7035 0.4618 0.175 Uiso 0.50 1 calc PR A -1
C7 C 0.2543(6) 0.1829(7) 0.4916(2) 0.0570(16) Uiso 0.50 1 d P A -1
H7A H 0.2555 0.1608 0.4577 0.068 Uiso 0.50 1 d P B -1
H7B H 0.3109 0.1099 0.5082 0.068 Uiso 0.50 1 d P C -1
C8 C 0.1012(8) 0.1618(8) 0.5096(3) 0.076(2) Uiso 0.50 1 d P A -1
H8A H 0.0731 0.0615 0.5052 0.091 Uiso 0.50 1 calc PR A -1
H8B H 0.0364 0.2238 0.4911 0.091 Uiso 0.50 1 calc PR A -1
H8C H 0.0958 0.1866 0.5443 0.091 Uiso 0.50 1 calc PR A -1
C9 C 0.3620(11) 0.6038(12) 0.5922(3) 0.075(3) Uiso 0.50 1 d P A -1
H9A H 0.2800 0.5604 0.6097 0.090 Uiso 0.50 1 calc PR A -1
H9B H 0.3412 0.7067 0.5869 0.090 Uiso 0.50 1 calc PR A -1
C10 C 0.4986(11) 0.5870(11) 0.6221(3) 0.086(3) Uiso 0.50 1 d P A -1
H10A H 0.4866 0.6348 0.6536 0.130 Uiso 0.50 1 calc PR A -1
H10B H 0.5791 0.6304 0.6046 0.130 Uiso 0.50 1 calc PR A -1
H10C H 0.5180 0.4849 0.6274 0.130 Uiso 0.50 1 calc PR A -1
C11 C 0.1238(9) 0.5282(11) 0.5335(3) 0.075(2) Uiso 0.50 1 d P A -1
H11A H 0.1103 0.6002 0.5591 0.113 Uiso 0.50 1 calc PR A -1
H11B H 0.1259 0.4324 0.5481 0.113 Uiso 0.50 1 calc PR A -1
H11C H 0.0445 0.5340 0.5102 0.113 Uiso 0.50 1 calc PR A -1
C12 C 0.2639(12) 0.7036(12) 0.4888(4) 0.085(3) Uiso 0.50 1 d P A -1
H12A H 0.2680 0.7707 0.5162 0.128 Uiso 0.50 1 calc PR A -1
H12B H 0.1759 0.7202 0.4701 0.128 Uiso 0.50 1 calc PR A -1
H12C H 0.3473 0.7185 0.4676 0.128 Uiso 0.50 1 calc PR A -1
C13 C 0.6104(12) 0.4127(11) 0.4116(4) 0.078(3) Uiso 0.50 1 d P A -1
H13A H 0.5769 0.3316 0.3913 0.094 Uiso 0.50 1 calc PR A -1
H13B H 0.7151 0.4029 0.4165 0.094 Uiso 0.50 1 calc PR A -1
C14 C 0.5762(11) 0.5557(10) 0.3865(4) 0.087(3) Uiso 0.50 1 d P A -1
H14A H 0.6250 0.5596 0.3549 0.130 Uiso 0.50 1 calc PR A -1
H14B H 0.6094 0.6351 0.4069 0.130 Uiso 0.50 1 calc PR A -1
H14C H 0.4725 0.5638 0.3815 0.130 Uiso 0.50 1 calc PR A -1
C15 C 0.5921(11) 0.1447(10) 0.4660(3) 0.089(3) Uiso 0.50 1 d P A -1
H15A H 0.6772 0.1415 0.4451 0.133 Uiso 0.50 1 calc PR A -1
H15B H 0.5063 0.1273 0.4463 0.133 Uiso 0.50 1 calc PR A -1
H15C H 0.5997 0.0709 0.4913 0.133 Uiso 0.50 1 calc PR A -1
C16 C 0.7259(12) 0.3147(12) 0.5122(4) 0.087(3) Uiso 0.50 1 d P A -1
H16A H 0.8002 0.3125 0.4870 0.130 Uiso 0.50 1 calc PR A -1
H16B H 0.7455 0.2401 0.5365 0.130 Uiso 0.50 1 calc PR A -1
H16C H 0.7258 0.4087 0.5281 0.130 Uiso 0.50 1 calc PR A -1

loop_
_atom_site_aniso_label
_atom_site_aniso_U_11
_atom_site_aniso_U_22
_atom_site_aniso_U_33
_atom_site_aniso_U_23
_atom_site_aniso_U_13
_atom_site_aniso_U_12
Zn1 0.0601(18) 0.0426(14) 0.0433(15) 0.0099(11) -0.0098(12) -0.0120(13)
Zn2 0.081(2) 0.098(3) 0.051(2) 0.0087(17) 0.0019(15) -0.006(2)
Zn3 0.058(2) 0.091(3) 0.103(3) 0.0085(11) -0.0078(10) -0.0268(4)

loop_
_atom_type_symbol
_atom_type_description
_atom_type_scat_dispersion_real
_atom_type_scat_dispersion_imag
_atom_type_scat_source
C C 0.0033 0.0016 'International Tables Vol C Tables 4.2.6.8 and 6.1.1.4'
H H 0.0000 0.0000 'International Tables Vol C Tables 4.2.6.8 and 6.1.1.4'
N N 0.0061 0.0033 'International Tables Vol C Tables 4.2.6.8 and 6.1.1.4'
Zn Zn 0.2839 1.4301 'International Tables Vol C Tables 4.2.6.8 and 6.1.1.4'

loop_
_geom_angle_atom_site_label_1
_geom_angle_atom_site_label_2
_geom_angle_atom_site_label_3
_geom_angle
C1 Zn1 N1 118.2(4)
C1 Zn1 C7 110.9(3)
N1 Zn1 C7 116.9(3)
C1 Zn1 N4 122.2(4)
N1 Zn1 N4 95.7(4)
C7 Zn1 N4 89.4(3)
C3 Zn2 N2 105.6(4)
C3 Zn2 N3 126.2(4)
N2 Zn2 N3 93.5(4)
C3 Zn2 C7 118.3(3)
N2 Zn2 C7 104.7(3)
N3 Zn2 C7 103.7(4)
N3 Zn3 C5 140.5(7)
N3 Zn3 N1 91.22(18)
C5 Zn3 N1 128.3(8)
N2 N1 C9 113.9(8)
N2 N1 Zn1 102.6(6)
C9 N1 Zn1 117.1(7)
N2 N1 Zn3 103.8(7)
C9 N1 Zn3 118.7(7)
Zn1 N1 Zn3 98.1(4)
C12 N2 N1 112.9(8)
C12 N2 C11 108.7(8)
N1 N2 C11 107.0(7)
C12 N2 Zn2 115.0(7)
N1 N2 Zn2 102.0(6)
C11 N2 Zn2 110.9(6)
N4 N3 C13 110.1(8)
N4 N3 Zn3 101.8(8)
C13 N3 Zn3 117.1(8)
N4 N3 Zn2 106.0(7)
C13 N3 Zn2 113.4(7)
Zn3 N3 Zn2 107.3(5)
N3 N4 C15 119.3(8)
N3 N4 C16 111.3(9)
C15 N4 C16 105.7(9)
N3 N4 Zn1 95.2(6)
C15 N4 Zn1 112.9(7)
C16 N4 Zn1 112.6(6)
C2 C1 Zn1 117.7(7)
C4 C3 Zn2 115.9(6)
C6 C5 Zn3 120.4(8)
C8 C7 Zn1 114.0(4)
C8 C7 Zn2 117.1(4)
Zn1 C7 Zn2 75.3(2)
N1 C9 C10 108.4(8)
N3 C13 C14 107.4(8)

loop_
_geom_bond_atom_site_label_1
_geom_bond_atom_site_label_2
_geom_bond_distance
Zn1 C1 1.978(9)
Zn1 N1 2.090(9)
Zn1 C7 2.243(7)
Zn1 N4 2.273(11)
Zn2 C3 2.025(9)
Zn2 N2 2.127(11)
Zn2 N3 2.134(11)
Zn2 C7 2.260(8)
Zn3 N3 1.923(14)
Zn3 C5 1.989(12)
Zn3 N1 2.103(13)
N1 N2 1.498(12)
N1 C9 1.505(13)
N2 C12 1.451(14)
N2 C11 1.507(12)
N3 N4 1.469(13)
N3 C13 1.484(14)
N4 C15 1.469(13)
N4 C16 1.491(14)
C1 C2 1.433(13)
C3 C4 1.553(13)
C5 C6 1.413(13)
C7 C8 1.508(8)
C9 C10 1.509(13)
C13 C14 1.520(14)

loop_
_geom_torsion_atom_site_label_1
_geom_torsion_atom_site_label_2
_geom_torsion_atom_site_label_3
_geom_torsion_atom_site_label_4
_geom_torsion
C1 Zn1 N1 N2 -132.5(6)
C7 Zn1 N1 N2 3.9(7)
N4 Zn1 N1 N2 96.1(6)
C1 Zn1 N1 C9 -6.9(9)
C7 Zn1 N1 C9 129.4(7)
N4 Zn1 N1 C9 -138.4(7)
C1 Zn1 N1 Zn3 121.3(6)
C7 Zn1 N1 Zn3 -102.3(5)
N4 Zn1 N1 Zn3 -10.1(6)
N3 Zn3 N1 N2 -64.2(8)
C5 Zn3 N1 N2 117.9(10)
N3 Zn3 N1 C9 168.2(6)
C5 Zn3 N1 C9 -9.7(13)
N3 Zn3 N1 Zn1 41.0(7)
C5 Zn3 N1 Zn1 -136.9(9)
C9 N1 N2 C12 70.2(11)
Zn1 N1 N2 C12 -162.2(7)
Zn3 N1 N2 C12 -60.4(9)
C9 N1 N2 C11 -49.3(11)
Zn1 N1 N2 C11 78.4(7)
Zn3 N1 N2 C11 -179.8(6)
C9 N1 N2 Zn2 -165.8(7)
Zn1 N1 N2 Zn2 -38.2(6)
Zn3 N1 N2 Zn2 63.6(5)
C3 Zn2 N2 C12 -43.4(8)
N3 Zn2 N2 C12 85.8(8)
C7 Zn2 N2 C12 -169.1(7)
C3 Zn2 N2 N1 -166.0(6)
N3 Zn2 N2 N1 -36.8(6)
C7 Zn2 N2 N1 68.4(6)
C3 Zn2 N2 C11 80.4(7)
N3 Zn2 N2 C11 -150.4(7)
C7 Zn2 N2 C11 -45.3(7)
C5 Zn3 N3 N4 98.4(14)
N1 Zn3 N3 N4 -79.0(8)
C5 Zn3 N3 C13 -21.7(17)
N1 Zn3 N3 C13 160.9(6)
C5 Zn3 N3 Zn2 -150.4(11)
N1 Zn3 N3 Zn2 32.1(8)
C3 Zn2 N3 N4 -145.1(7)
N2 Zn2 N3 N4 102.6(7)
C7 Zn2 N3 N4 -3.5(7)
C3 Zn2 N3 C13 -24.2(10)
N2 Zn2 N3 C13 -136.5(7)
C7 Zn2 N3 C13 117.4(7)
C3 Zn2 N3 Zn3 106.7(7)
N2 Zn2 N3 Zn3 -5.6(7)
C7 Zn2 N3 Zn3 -111.6(6)
C13 N3 N4 C15 -45.2(13)
Zn3 N3 N4 C15 -170.1(8)
Zn2 N3 N4 C15 77.8(10)
C13 N3 N4 C16 78.3(10)
Zn3 N3 N4 C16 -46.6(9)
Zn2 N3 N4 C16 -158.7(7)
C13 N3 N4 Zn1 -165.0(7)
Zn3 N3 N4 Zn1 70.1(6)
Zn2 N3 N4 Zn1 -42.0(6)
C1 Zn1 N4 N3 -163.4(6)
N1 Zn1 N4 N3 -34.7(6)
C7 Zn1 N4 N3 82.2(6)
C1 Zn1 N4 C15 71.8(8)
N1 Zn1 N4 C15 -159.6(7)
C7 Zn1 N4 C15 -42.6(7)
C1 Zn1 N4 C16 -47.7(9)
N1 Zn1 N4 C16 80.9(8)
C7 Zn1 N4 C16 -162.2(7)
N1 Zn1 C1 C2 172.4(7)
C7 Zn1 C1 C2 33.6(9)
N4 Zn1 C1 C2 -69.5(9)
N2 Zn2 C3 C4 -71.4(8)
N3 Zn2 C3 C4 -177.9(7)
C7 Zn2 C3 C4 45.3(8)
N3 Zn3 C5 C6 31.7(18)
N1 Zn3 C5 C6 -151.6(10)
C1 Zn1 C7 C8 57.0(6)
N1 Zn1 C7 C8 -82.4(6)
N4 Zn1 C7 C8 -178.5(5)
C1 Zn1 C7 Zn2 170.5(3)
N1 Zn1 C7 Zn2 31.1(4)
N4 Zn1 C7 Zn2 -65.0(3)
C3 Zn2 C7 C8 -55.8(6)
N2 Zn2 C7 C8 61.4(6)
N3 Zn2 C7 C8 158.8(5)
C3 Zn2 C7 Zn1 -165.6(4)
N2 Zn2 C7 Zn1 -48.4(3)
N3 Zn2 C7 Zn1 49.1(4)
N2 N1 C9 C10 -171.3(8)
Zn1 N1 C9 C10 69.0(10)
Zn3 N1 C9 C10 -48.5(10)
N4 N3 C13 C14 -170.9(8)
Zn3 N3 C13 C14 -55.4(11)
Zn2 N3 C13 C14 70.5(9)
